data_4021831
loop_
_publ_author_name
'Philippe Le Grel'
'Arnaud Sala\"un'
'Michel Potel'
'Barbara Le Grel'
'Fred\'eric Lassagne'

_publ_section_title
;
 Aza-\b^3^-Cyclohexapeptides: Pseudopeptidic Macrocycles with
 Interesting Conformational and Configurational Properties
 Slow Pyramidal Nitrogen Inversion in 24-Membered Rings!
;
_journal_name_full 'Journal of Organic Chemistry'
_journal_page_first 5638
_journal_page_last 5645
_journal_paper_doi 10.1021/jo0608467
_journal_volume 71
_journal_year 2006
_chemical_compound_source 'synthesis as described'
_chemical_formula_moiety 'C54 H60 N12 O6'
_chemical_formula_sum 'C54 H60 N12 O6'
_chemical_formula_weight 973.14
_chemical_name_systematic
;
 ?
;
_space_group_IT_number 2
_space_group_name_Hall '-P 1'
_space_group_name_H-M_alt 'P -1'
_symmetry_cell_setting triclinic
_symmetry_Int_Tables_number 2
_symmetry_space_group_name_Hall '-P 1'
_symmetry_space_group_name_H-M 'P -1'
_atom_sites_solution_hydrogens geom
_atom_sites_solution_primary direct
_atom_sites_solution_secondary difmap
_audit_conform_dict_location ftp://ftp.iucr.org/pub/cif_core.dic
_audit_conform_dict_name cif_core.dic
_audit_conform_dict_version 2.2
_audit_creation_date 2005-03-24T16:38:50-00:00
_audit_creation_method 'WinGX routine CIF_UPDATE'
_cell_angle_alpha 100.9323(11)
_cell_angle_beta 109.3298(11)
_cell_angle_gamma 98.4297(13)
_cell_formula_units_Z 1
_cell_length_a 9.8078(3)
_cell_length_b 11.5104(3)
_cell_length_c 12.6508(4)
_cell_measurement_reflns_used 5627
_cell_measurement_temperature 293(2)
_cell_measurement_theta_max 27.485
_cell_measurement_theta_min 2.263
_cell_measurement_wavelength 0.71073
_cell_volume 1288.98(7)
_computing_cell_refinement 'HKL Scalepack (Otwinowski & Minor 1997)'
_computing_data_collection 'Collect (Nonius BV, 1997-2000)'
_computing_data_reduction 'HKL Denzo and Scalepack (Otwinowski & Minor 1997)'
_computing_molecular_graphics 'Ortep-3 for Windows (Farrugia, 1997)'
_computing_publication_material 'WinGX publication routines (Farrugia, 1999)'
_computing_structure_refinement 'SHELXL-97 (Sheldrick, 1997)'
_computing_structure_solution 'SHELXS-97 (Sheldrick, 1997)'
_diffrn_ambient_temperature 293(2)
_diffrn_detector 'CCD plate'
_diffrn_detector_area_resol_mean 9
_diffrn_measured_fraction_theta_full 0.997
_diffrn_measured_fraction_theta_max 0.997
_diffrn_measurement_device '95mm CCD camera on \k-goniostat'
_diffrn_measurement_device_type KappaCCD
_diffrn_measurement_method 'CCD rotation images, thick slices'
_diffrn_orient_matrix_type 'by Nonius Collect from scalepack cell'
_diffrn_orient_matrix_UB_11 0.102741E-1
_diffrn_orient_matrix_UB_12 -0.215114E-1
_diffrn_orient_matrix_UB_13 0.748013E-1
_diffrn_orient_matrix_UB_21 -0.109347
_diffrn_orient_matrix_UB_22 -0.343774E-1
_diffrn_orient_matrix_UB_23 -0.299555E-1
_diffrn_orient_matrix_UB_31 0.155179E-1
_diffrn_orient_matrix_UB_32 -0.812783E-1
_diffrn_orient_matrix_UB_33 -0.318319E-1
_diffrn_radiation_monochromator graphite
_diffrn_radiation_probe x-ray
_diffrn_radiation_type MoK\a
_diffrn_radiation_wavelength 0.71069
_diffrn_reflns_av_R_equivalents 0.0368
_diffrn_reflns_av_unetI/netI 0.0538
_diffrn_reflns_limit_h_max 11
_diffrn_reflns_limit_h_min -11
_diffrn_reflns_limit_k_max 14
_diffrn_reflns_limit_k_min -14
_diffrn_reflns_limit_l_max 15
_diffrn_reflns_limit_l_min -15
_diffrn_reflns_number 8520
_diffrn_reflns_theta_full 25.69
_diffrn_reflns_theta_max 25.69
_diffrn_reflns_theta_min 2.58
_diffrn_source 'Enraf Nonius FR590'
_exptl_absorpt_coefficient_mu 0.084
_exptl_absorpt_correction_type none
_exptl_crystal_colour colorless
_exptl_crystal_density_diffrn 1.254
_exptl_crystal_density_method 'not measured'
_exptl_crystal_description platelet
_exptl_crystal_F_000 516
_exptl_crystal_size_max 0.6
_exptl_crystal_size_mid 0.16
_exptl_crystal_size_min 0.035
_refine_diff_density_max 0.145
_refine_diff_density_min -0.151
_refine_diff_density_rms 0.032
_refine_ls_extinction_coef 0.036(5)
_refine_ls_extinction_expression Fc^*^=kFc[1+0.001xFc^2^\l^3^/sin(2\q)]^-1/4^
_refine_ls_extinction_method SHELXL
_refine_ls_goodness_of_fit_ref 1.026
_refine_ls_hydrogen_treatment mixed
_refine_ls_matrix_type full
_refine_ls_number_parameters 338
_refine_ls_number_reflns 4877
_refine_ls_number_restraints 0
_refine_ls_restrained_S_all 1.026
_refine_ls_R_factor_all 0.071
_refine_ls_R_factor_gt 0.0448
_refine_ls_shift/su_max 0
_refine_ls_shift/su_mean 0
_refine_ls_structure_factor_coef Fsqd
_refine_ls_weighting_details 'calc w=1/[\s^2^(Fo^2^)+(0.0650P)^2^+0.0780P] where P=(Fo^2^+2Fc^2^)/3'
_refine_ls_weighting_scheme calc
_refine_ls_wR_factor_gt 0.1164
_refine_ls_wR_factor_ref 0.1327
_reflns_number_gt 3398
_reflns_number_total 4877
_reflns_threshold_expression >2sigma(I)
_cod_data_source_file jo0608467si20060418_105227.cif
_cod_database_code 4021831

loop_
_symmetry_equiv_pos_as_xyz
'x, y, z'
'-x, -y, -z'

loop_
_atom_site_label
_atom_site_type_symbol
_atom_site_fract_x
_atom_site_fract_y
_atom_site_fract_z
_atom_site_U_iso_or_equiv
_atom_site_adp_type
_atom_site_occupancy
_atom_site_symmetry_multiplicity
_atom_site_calc_flag
_atom_site_refinement_flags
N1 N 0.17522(16) 0.81325(12) 0.43105(13) 0.0471(4) Uani 1 1 d .
O2 O 0.37647(12) 0.93637(11) 0.57986(10) 0.0541(3) Uani 1 1 d .
N3 N 0.20064(15) 0.90629(13) 0.79184(12) 0.0495(4) Uani 1 1 d .
N4 N 0.04147(15) 0.99820(14) 0.26249(12) 0.0496(4) Uani 1 1 d .
O5 O -0.09172(14) 0.81162(11) 0.24464(11) 0.0651(4) Uani 1 1 d .
N6 N 0.17763(15) 0.96289(12) 0.29125(11) 0.0474(4) Uani 1 1 d .
C7 C 0.28009(17) 0.91561(14) 0.48274(14) 0.0435(4) Uani 1 1 d .
O8 O -0.05977(13) 0.74662(12) 0.63727(11) 0.0654(4) Uani 1 1 d .
N9 N 0.18306(16) 0.83243(13) 0.68344(12) 0.0510(4) Uani 1 1 d .
N10 N 0.18259(16) 0.70948(11) 0.47575(12) 0.0494(4) Uani 1 1 d .
C11 C 0.2726(2) 1.01018(15) 0.41382(14) 0.0531(5) Uani 1 1 d .
H11A H 0.236 1.0755 0.4481 0.064 Uiso 1 1 calc R
H11B H 0.3721 1.0442 0.4196 0.064 Uiso 1 1 calc R
C12 C 0.2485(2) 0.97961(15) 0.20795(15) 0.0525(4) Uani 1 1 d .
H12A H 0.1923 0.9189 0.1355 0.063 Uiso 1 1 calc R
H12B H 0.3471 0.9642 0.2369 0.063 Uiso 1 1 calc R
C13 C 0.3241(2) 0.63951(14) 0.35629(15) 0.0542(5) Uani 1 1 d .
C14 C 0.1821(2) 1.11703(17) 0.07578(15) 0.0587(5) Uani 1 1 d .
H14 H 0.1226 1.0488 0.0172 0.07 Uiso 1 1 calc R
C15 C -0.22471(19) 0.96484(16) 0.20805(16) 0.0565(5) Uani 1 1 d .
H15A H -0.2907 0.9173 0.1312 0.068 Uiso 1 1 calc R
H15B H -0.2738 0.9525 0.2615 0.068 Uiso 1 1 calc R
C16 C 0.26223(18) 1.10308(14) 0.18299(14) 0.0469(4) Uani 1 1 d .
C17 C 0.05324(19) 0.75640(15) 0.61501(15) 0.0502(4) Uani 1 1 d .
C18 C -0.08427(18) 0.91822(15) 0.24150(14) 0.0493(4) Uani 1 1 d .
C19 C 0.0525(2) 0.67713(16) 0.50504(16) 0.0595(5) Uani 1 1 d .
H19A H 0.0429 0.594 0.5118 0.071 Uiso 1 1 calc R
H19B H -0.0346 0.6796 0.4413 0.071 Uiso 1 1 calc R
C20 C 0.4626(2) 0.63658(17) 0.43081(18) 0.0672(5) Uani 1 1 d .
H20 H 0.4713 0.6153 0.4997 0.081 Uiso 1 1 calc R
C21 C 0.1896(2) 0.60935(15) 0.38632(17) 0.0607(5) Uani 1 1 d .
H21A H 0.1012 0.5926 0.317 0.073 Uiso 1 1 calc R
H21B H 0.1913 0.5366 0.4144 0.073 Uiso 1 1 calc R
C22 C 0.3139(3) 0.67130(18) 0.25426(17) 0.0701(6) Uani 1 1 d .
H22 H 0.2222 0.6743 0.2028 0.084 Uiso 1 1 calc R
C23 C 0.3177(2) 0.87809(18) 0.88453(16) 0.0602(5) Uani 1 1 d .
H23A H 0.334 0.9331 0.9581 0.072 Uiso 1 1 calc R
H23B H 0.4094 0.8905 0.8704 0.072 Uiso 1 1 calc R
C24 C 0.2768(2) 0.74920(18) 0.89108(15) 0.0595(5) Uani 1 1 d .
C25 C 0.1882(2) 1.23029(19) 0.05337(18) 0.0698(6) Uani 1 1 d .
H25 H 0.1333 1.2374 -0.0198 0.084 Uiso 1 1 calc R
C26 C 0.1436(2) 0.70507(19) 0.89942(18) 0.0697(6) Uani 1 1 d .
H26 H 0.0783 0.7557 0.9016 0.084 Uiso 1 1 calc R
C27 C 0.2739(3) 1.33100(18) 0.13746(18) 0.0694(6) Uani 1 1 d .
H27 H 0.2766 1.4074 0.1229 0.083 Uiso 1 1 calc R
C28 C 0.3524(3) 1.20620(17) 0.26649(16) 0.0695(6) Uani 1 1 d .
H28 H 0.4111 1.1996 0.3388 0.083 Uiso 1 1 calc R
C29 C 0.3334(6) 0.5554(4) 0.8949(3) 0.1414(15) Uani 1 1 d .
H29 H 0.3992 0.5049 0.8947 0.17 Uiso 1 1 calc R
C30 C 0.3563(3) 1.31909(18) 0.24382(18) 0.0794(7) Uani 1 1 d .
H30 H 0.4159 1.3879 0.3017 0.095 Uiso 1 1 calc R
C31 C 0.1060(3) 0.5872(2) 0.9046(2) 0.0970(9) Uani 1 1 d .
H31 H 0.0159 0.5588 0.9108 0.116 Uiso 1 1 calc R
C32 C 0.5759(3) 0.6958(2) 0.3043(3) 0.0925(8) Uani 1 1 d .
H32 H 0.6603 0.7151 0.2871 0.111 Uiso 1 1 calc R
C33 C 0.5870(3) 0.6641(2) 0.4059(2) 0.0839(7) Uani 1 1 d .
H33 H 0.6788 0.6615 0.4575 0.101 Uiso 1 1 calc R
C34 C 0.4396(3) 0.6987(2) 0.2284(2) 0.0885(7) Uani 1 1 d .
H34 H 0.4316 0.7192 0.1593 0.106 Uiso 1 1 calc R
C35 C 0.3720(4) 0.6735(3) 0.8894(2) 0.1037(9) Uani 1 1 d .
H35 H 0.4629 0.702 0.8846 0.124 Uiso 1 1 calc R
C36 C 0.1999(6) 0.5116(3) 0.9008(3) 0.1212(13) Uani 1 1 d .
H36 H 0.1732 0.4311 0.9021 0.145 Uiso 1 1 calc R
H1 H 0.111(2) 0.8057(16) 0.3625(17) 0.054(5) Uiso 1 1 d .
H9 H 0.257(2) 0.8422(18) 0.6616(17) 0.064(6) Uiso 1 1 d .
H4 H 0.037(2) 1.0744(19) 0.2661(17) 0.067(6) Uiso 1 1 d .

loop_
_atom_site_aniso_label
_atom_site_aniso_U_11
_atom_site_aniso_U_22
_atom_site_aniso_U_33
_atom_site_aniso_U_23
_atom_site_aniso_U_13
_atom_site_aniso_U_12
N1 0.0499(8) 0.0396(7) 0.0469(8) 0.0156(6) 0.0110(7) 0.0063(6)
O2 0.0461(6) 0.0599(7) 0.0496(7) 0.0184(5) 0.0115(6) 0.0007(5)
N3 0.0450(7) 0.0544(8) 0.0470(8) 0.0147(6) 0.0142(6) 0.0092(6)
N4 0.0453(8) 0.0446(8) 0.0612(9) 0.0201(7) 0.0197(7) 0.0081(7)
O5 0.0571(8) 0.0501(7) 0.0744(8) 0.0245(6) 0.0081(6) -0.0018(6)
N6 0.0448(7) 0.0474(8) 0.0513(8) 0.0199(6) 0.0158(6) 0.0093(6)
C7 0.0413(8) 0.0431(8) 0.0491(9) 0.0146(7) 0.0193(8) 0.0085(7)
O8 0.0506(7) 0.0664(8) 0.0751(9) 0.0139(7) 0.0255(7) 0.0016(6)
N9 0.0442(8) 0.0589(9) 0.0497(9) 0.0179(7) 0.0180(7) 0.0046(7)
N10 0.0602(9) 0.0362(7) 0.0543(8) 0.0168(6) 0.0225(7) 0.0085(6)
C11 0.0533(10) 0.0456(9) 0.0542(10) 0.0181(8) 0.0131(8) 0.0013(8)
C12 0.0570(10) 0.0456(9) 0.0586(10) 0.0138(8) 0.0260(8) 0.0109(8)
C13 0.0690(12) 0.0374(8) 0.0506(10) 0.0033(7) 0.0198(9) 0.0111(8)
C14 0.0600(11) 0.0590(11) 0.0505(10) 0.0137(8) 0.0162(8) 0.0040(9)
C15 0.0473(9) 0.0544(10) 0.0624(11) 0.0170(8) 0.0170(8) 0.0003(8)
C16 0.0528(9) 0.0456(9) 0.0487(9) 0.0130(7) 0.0265(8) 0.0105(7)
C17 0.0489(10) 0.0474(9) 0.0567(10) 0.0211(8) 0.0199(8) 0.0072(8)
C18 0.0473(9) 0.0476(9) 0.0468(9) 0.0155(7) 0.0111(7) 0.0021(8)
C19 0.0626(11) 0.0470(9) 0.0653(11) 0.0146(8) 0.0251(9) -0.0026(8)
C20 0.0746(13) 0.0552(11) 0.0593(12) 0.0043(9) 0.0149(10) 0.0144(10)
C21 0.0720(12) 0.0410(9) 0.0649(11) 0.0099(8) 0.0242(10) 0.0076(9)
C22 0.0856(15) 0.0663(12) 0.0580(12) 0.0139(9) 0.0262(11) 0.0189(11)
C23 0.0457(9) 0.0796(13) 0.0527(10) 0.0223(9) 0.0116(8) 0.0145(9)
C24 0.0659(12) 0.0738(12) 0.0441(10) 0.0217(9) 0.0170(8) 0.0307(10)
C25 0.0766(13) 0.0735(13) 0.0638(12) 0.0333(10) 0.0225(10) 0.0178(11)
C26 0.0759(14) 0.0646(12) 0.0692(13) 0.0240(10) 0.0231(11) 0.0180(10)
C27 0.0970(15) 0.0525(11) 0.0742(13) 0.0271(10) 0.0434(12) 0.0210(11)
C28 0.0960(15) 0.0528(11) 0.0495(10) 0.0156(8) 0.0193(10) 0.0010(10)
C29 0.207(4) 0.124(3) 0.129(3) 0.052(2) 0.063(3) 0.115(3)
C30 0.1218(19) 0.0491(11) 0.0567(12) 0.0112(9) 0.0298(12) -0.0019(12)
C31 0.120(2) 0.0741(15) 0.0789(16) 0.0339(13) 0.0142(15) 0.0027(15)
C32 0.0891(18) 0.0658(14) 0.125(2) -0.0003(14) 0.0606(18) 0.0070(13)
C33 0.0697(14) 0.0664(14) 0.0969(18) -0.0010(12) 0.0207(13) 0.0118(11)
C34 0.123(2) 0.0751(15) 0.0842(16) 0.0205(12) 0.0609(17) 0.0196(15)
C35 0.119(2) 0.128(2) 0.106(2) 0.0560(18) 0.0573(17) 0.0810(19)
C36 0.198(4) 0.0655(16) 0.0790(18) 0.0291(13) 0.015(2) 0.040(2)

loop_
_atom_type_symbol
_atom_type_description
_atom_type_scat_dispersion_real
_atom_type_scat_dispersion_imag
_atom_type_scat_source
C C 0.0033 0.0016 'International Tables Vol C Tables 4.2.6.8 and 6.1.1.4'
H H 0 0 'International Tables Vol C Tables 4.2.6.8 and 6.1.1.4'
N N 0.0061 0.0033 'International Tables Vol C Tables 4.2.6.8 and 6.1.1.4'
O O 0.0106 0.006 'International Tables Vol C Tables 4.2.6.8 and 6.1.1.4'

loop_
_exptl_crystal_face_index_h
_exptl_crystal_face_index_k
_exptl_crystal_face_index_l
_exptl_crystal_face_perp_dist
1 0 0 0.3
-1 0 0 0.3
0 1 0 0.015
0 -1 0 0.02
0 0 1 0.08
0 0 -1 0.08

loop_
_geom_angle_atom_site_label_1
_geom_angle_atom_site_label_2
_geom_angle_atom_site_label_3
_geom_angle
_geom_angle_site_symmetry_1
_geom_angle_site_symmetry_3
C7 N1 N10 121.30(14) . .
C7 N1 H1 119.0(12) . .
N10 N1 H1 118.7(12) . .
N9 N3 C15 111.05(13) . 2_576
N9 N3 C23 109.80(14) . .
C15 N3 C23 113.77(13) 2_576 .
C18 N4 N6 120.42(14) . .
C18 N4 H4 117.4(13) . .
N6 N4 H4 121.7(13) . .
N4 N6 C11 113.50(14) . .
N4 N6 C12 111.57(12) . .
C11 N6 C12 116.04(13) . .
O2 C7 N1 124.54(14) . .
O2 C7 C11 120.31(14) . .
N1 C7 C11 115.14(14) . .
C17 N9 N3 121.09(15) . .
C17 N9 H9 121.8(13) . .
N3 N9 H9 117.0(13) . .
N1 N10 C19 109.69(14) . .
N1 N10 C21 107.98(13) . .
C19 N10 C21 111.00(13) . .
N6 C11 C7 113.79(13) . .
N6 C11 H11A 108.8 . .
C7 C11 H11A 108.8 . .
N6 C11 H11B 108.8 . .
C7 C11 H11B 108.8 . .
H11A C11 H11B 107.7 . .
N6 C12 C16 115.86(15) . .
N6 C12 H12A 108.3 . .
C16 C12 H12A 108.3 . .
N6 C12 H12B 108.3 . .
C16 C12 H12B 108.3 . .
H12A C12 H12B 107.4 . .
C20 C13 C22 118.1(2) . .
C20 C13 C21 120.52(17) . .
C22 C13 C21 121.40(18) . .
C16 C14 C25 121.42(17) . .
C16 C14 H14 119.3 . .
C25 C14 H14 119.3 . .
N3 C15 C18 114.08(13) 2_576 .
N3 C15 H15A 108.7 2_576 .
C18 C15 H15A 108.7 . .
N3 C15 H15B 108.7 2_576 .
C18 C15 H15B 108.7 . .
H15A C15 H15B 107.6 . .
C14 C16 C28 117.45(16) . .
C14 C16 C12 120.80(15) . .
C28 C16 C12 121.75(15) . .
O8 C17 N9 124.60(18) . .
O8 C17 C19 119.83(15) . .
N9 C17 C19 115.55(16) . .
O5 C18 N4 124.52(17) . .
O5 C18 C15 119.45(14) . .
N4 C18 C15 116.00(15) . .
N10 C19 C17 115.80(14) . .
N10 C19 H19A 108.3 . .
C17 C19 H19A 108.3 . .
N10 C19 H19B 108.3 . .
C17 C19 H19B 108.3 . .
H19A C19 H19B 107.4 . .
C33 C20 C13 121.8(2) . .
C33 C20 H20 119.1 . .
C13 C20 H20 119.1 . .
N10 C21 C13 112.04(13) . .
N10 C21 H21A 109.2 . .
C13 C21 H21A 109.2 . .
N10 C21 H21B 109.2 . .
C13 C21 H21B 109.2 . .
H21A C21 H21B 107.9 . .
C13 C22 C34 120.4(2) . .
C13 C22 H22 119.8 . .
C34 C22 H22 119.8 . .
N3 C23 C24 111.46(14) . .
N3 C23 H23A 109.3 . .
C24 C23 H23A 109.3 . .
N3 C23 H23B 109.3 . .
C24 C23 H23B 109.3 . .
H23A C23 H23B 108 . .
C35 C24 C26 118.6(2) . .
C35 C24 C23 120.6(2) . .
C26 C24 C23 120.77(18) . .
C27 C25 C14 120.33(18) . .
C27 C25 H25 119.8 . .
C14 C25 H25 119.8 . .
C31 C26 C24 120.7(2) . .
C31 C26 H26 119.6 . .
C24 C26 H26 119.6 . .
C25 C27 C30 119.25(18) . .
C25 C27 H27 120.4 . .
C30 C27 H27 120.4 . .
C16 C28 C30 120.71(18) . .
C16 C28 H28 119.6 . .
C30 C28 H28 119.6 . .
C36 C29 C35 120.8(3) . .
C36 C29 H29 119.6 . .
C35 C29 H29 119.6 . .
C27 C30 C28 120.80(19) . .
C27 C30 H30 119.6 . .
C28 C30 H30 119.6 . .
C36 C31 C26 120.4(3) . .
C36 C31 H31 119.8 . .
C26 C31 H31 119.8 . .
C34 C32 C33 119.6(2) . .
C34 C32 H32 120.2 . .
C33 C32 H32 120.2 . .
C20 C33 C32 119.8(2) . .
C20 C33 H33 120.1 . .
C32 C33 H33 120.1 . .
C32 C34 C22 120.3(2) . .
C32 C34 H34 119.8 . .
C22 C34 H34 119.8 . .
C24 C35 C29 120.2(3) . .
C24 C35 H35 119.9 . .
C29 C35 H35 119.9 . .
C31 C36 C29 119.2(3) . .
C31 C36 H36 120.4 . .
C29 C36 H36 120.4 . .

loop_
_geom_bond_atom_site_label_1
_geom_bond_atom_site_label_2
_geom_bond_distance
_geom_bond_site_symmetry_2
N1 C7 1.334(2) .
N1 N10 1.4164(17) .
N1 H1 0.867(19) .
O2 C7 1.2304(19) .
N3 N9 1.411(2) .
N3 C15 1.467(2) 2_576
N3 C23 1.470(2) .
N4 C18 1.340(2) .
N4 N6 1.405(2) .
N4 H4 0.88(2) .
O5 C18 1.227(2) .
N6 C11 1.464(2) .
N6 C12 1.467(2) .
C7 C11 1.514(2) .
O8 C17 1.226(2) .
N9 C17 1.339(2) .
N9 H9 0.86(2) .
N10 C19 1.459(2) .
N10 C21 1.481(2) .
C11 H11A 0.97 .
C11 H11B 0.97 .
C12 C16 1.510(2) .
C12 H12A 0.97 .
C12 H12B 0.97 .
C13 C20 1.383(3) .
C13 C22 1.384(3) .
C13 C21 1.501(3) .
C14 C16 1.377(2) .
C14 C25 1.383(3) .
C14 H14 0.93 .
C15 N3 1.467(2) 2_576
C15 C18 1.510(3) .
C15 H15A 0.97 .
C15 H15B 0.97 .
C16 C28 1.380(2) .
C17 C19 1.509(3) .
C19 H19A 0.97 .
C19 H19B 0.97 .
C20 C33 1.366(3) .
C20 H20 0.93 .
C21 H21A 0.97 .
C21 H21B 0.97 .
C22 C34 1.385(3) .
C22 H22 0.93 .
C23 C24 1.504(3) .
C23 H23A 0.97 .
C23 H23B 0.97 .
C24 C35 1.369(3) .
C24 C26 1.376(3) .
C25 C27 1.355(3) .
C25 H25 0.93 .
C26 C31 1.373(3) .
C26 H26 0.93 .
C27 C30 1.366(3) .
C27 H27 0.93 .
C28 C30 1.381(3) .
C28 H28 0.93 .
C29 C36 1.363(5) .
C29 C35 1.379(5) .
C29 H29 0.93 .
C30 H30 0.93 .
C31 C36 1.362(5) .
C31 H31 0.93 .
C32 C34 1.374(4) .
C32 C33 1.376(4) .
C32 H32 0.93 .
C33 H33 0.93 .
C34 H34 0.93 .
C35 H35 0.93 .
C36 H36 0.93 .
